data_7228338
loop_
_publ_author_name
'Guo, Yong'
'Yang, Ruige'
'Xu, Hui'

_publ_section_title
;
 Semisynthesis of esters and oxime esters/sulfonates from furyl-ring-based
 acetylation derivatives of fraxinellone as insecticidal agents
;
_journal_issue 45
_journal_name_full 'RSC Adv.'
_journal_page_first 28009
_journal_paper_doi 10.1039/C7RA03588H
_journal_volume 7
_journal_year 2017
_chemical_absolute_configuration unk
_chemical_formula_moiety 'C16 H19 N O4'
_chemical_formula_sum 'C16 H19 N O4'
_chemical_formula_weight 289.32
_chemical_name_systematic
;
 ? 
;
_space_group_crystal_system orthorhombic
_space_group_IT_number 19
_space_group_name_Hall 'P 2ac 2ab'
_space_group_name_H-M_alt 'P 21 21 21'
_symmetry_space_group_name_Hall 'P 2ac 2ab'
_symmetry_space_group_name_H-M 'P 21 21 21'
_atom_sites_solution_hydrogens geom
_atom_sites_solution_primary direct
_atom_sites_solution_secondary difmap
_audit_creation_date 2013-12-13
_audit_creation_method
;
Olex2 1.2
(compiled 2013.09.17 svn.r2790 for OlexSys, GUI svn.r4601)
;
_audit_update_record
;
2016-12-29 deposited with the CCDC.
2017-05-23 downloaded from the CCDC.
;
_cell_angle_alpha 90.00
_cell_angle_beta 90.00
_cell_angle_gamma 90.00
_cell_formula_units_Z 8
_cell_length_a 10.4720(7)
_cell_length_b 17.0011(11)
_cell_length_c 17.1489(8)
_cell_measurement_reflns_used 1489
_cell_measurement_temperature 293(2)
_cell_measurement_theta_max 20.6420
_cell_measurement_theta_min 3.8800
_cell_volume 3053.1(3)
_computing_cell_refinement
;
CrysAlisPro, Agilent Technologies,
Version 1.171.36.28 (release 01-02-2013 CrysAlis171 .NET)
(compiled Feb  1 2013,16:14:44)
;
_computing_data_collection
;
CrysAlisPro, Agilent Technologies,
Version 1.171.36.28 (release 01-02-2013 CrysAlis171 .NET)
(compiled Feb  1 2013,16:14:44)
;
_computing_data_reduction
;
CrysAlisPro, Agilent Technologies,
Version 1.171.36.28 (release 01-02-2013 CrysAlis171 .NET)
(compiled Feb  1 2013,16:14:44)
;
_computing_molecular_graphics
;
O. V. Dolomanov, L. J. Bourhis, R. J. Gildea, J. A. K. Howard and H. Puschmann,
OLEX2: a complete structure solution, refinement and analysis program.
J. Appl. Cryst. (2009). 42, 339-341.
;
_computing_publication_material
;
O. V. Dolomanov, L. J. Bourhis, R. J. Gildea, J. A. K. Howard and H. Puschmann,
OLEX2: a complete structure solution, refinement and analysis program.
J. Appl. Cryst. (2009). 42, 339-341.
;
_computing_structure_refinement
;
SHELX, G.M. Sheldrick, Acta Cryst.
(2008). A64, 112-122
;
_computing_structure_solution
;
SHELX, G.M. Sheldrick, Acta Cryst.
(2008). A64, 112-122
;
_diffrn_ambient_temperature 293(2)
_diffrn_detector_area_resol_mean 16.0733
_diffrn_measured_fraction_theta_full 0.9958
_diffrn_measured_fraction_theta_max 0.8050
_diffrn_measurement_device_type 'SuperNova, Dual, Cu at zero, Eos'
_diffrn_measurement_method '\w scans'
_diffrn_orient_matrix_UB_11 -0.0282366000
_diffrn_orient_matrix_UB_12 -0.0351974000
_diffrn_orient_matrix_UB_13 0.0140062000
_diffrn_orient_matrix_UB_21 0.0608590000
_diffrn_orient_matrix_UB_22 -0.0182780000
_diffrn_orient_matrix_UB_23 0.0004459000
_diffrn_orient_matrix_UB_31 0.0094650000
_diffrn_orient_matrix_UB_32 0.0128512000
_diffrn_orient_matrix_UB_33 0.0389329000
_diffrn_radiation_monochromator mirror
_diffrn_radiation_type 'Mo K\a'
_diffrn_radiation_wavelength 0.7107
_diffrn_reflns_av_R_equivalents 0.0465
_diffrn_reflns_av_unetI/netI 0.0891
_diffrn_reflns_limit_h_max 5
_diffrn_reflns_limit_h_min -12
_diffrn_reflns_limit_k_max 20
_diffrn_reflns_limit_k_min -19
_diffrn_reflns_limit_l_max 21
_diffrn_reflns_limit_l_min -17
_diffrn_reflns_number 8090
_diffrn_reflns_theta_full 25.50
_diffrn_reflns_theta_max 25.99
_diffrn_reflns_theta_min 3.29
_diffrn_source 'SuperNova (Mo) X-ray Source'
_exptl_absorpt_coefficient_mu 0.091
_exptl_absorpt_correction_T_max 1.00000
_exptl_absorpt_correction_T_min 0.31381
_exptl_absorpt_correction_type multi-scan
_exptl_absorpt_process_details
;
CrysAlisPro, Agilent Technologies,
Version 1.171.36.28 (release 01-02-2013 CrysAlis171 .NET)
(compiled Feb  1 2013,16:14:44)
Empirical absorption correction using spherical harmonics,
 implemented in SCALE3 ABSPACK scaling algorithm.
;
_exptl_crystal_density_diffrn 1.259
_exptl_crystal_density_method 'not measured'
_exptl_crystal_F_000 1232
_refine_diff_density_max 0.150
_refine_diff_density_min -0.134
_refine_diff_density_rms 0.035
_refine_ls_abs_structure_details 'Flack H D (1983), Acta Cryst. A39, 876-881'
_refine_ls_abs_structure_Flack -0.1(19)
_refine_ls_extinction_coef 0.0028(4)
_refine_ls_extinction_expression Fc^*^=kFc[1+0.001xFc^2^\l^3^/sin(2\q)]^-1/4^
_refine_ls_extinction_method SHELXL
_refine_ls_goodness_of_fit_ref 1.073
_refine_ls_hydrogen_treatment mixed
_refine_ls_matrix_type full
_refine_ls_number_parameters 388
_refine_ls_number_reflns 5563
_refine_ls_number_restraints 0
_refine_ls_restrained_S_all 1.073
_refine_ls_R_factor_all 0.1362
_refine_ls_R_factor_gt 0.0684
_refine_ls_shift/su_max 0.000
_refine_ls_shift/su_mean 0.000
_refine_ls_structure_factor_coef Fsqd
_refine_ls_weighting_details 'calc w=1/[\s^2^(Fo^2^)+(0.0351P)^2^+0.0221P] where P=(Fo^2^+2Fc^2^)/3'
_refine_ls_weighting_scheme calc
_refine_ls_wR_factor_gt 0.1173
_refine_ls_wR_factor_ref 0.1568
_reflns_number_gt 2966
_reflns_number_total 5563
_reflns_threshold_expression >2sigma(I)
_cod_data_source_file c7ra03588h2.cif
_cod_data_source_block gy_388_2
_cod_database_code 7228338
_reflns_odcompleteness_completeness 99.58
_reflns_odcompleteness_iscentric 1
_reflns_odcompleteness_theta 26.32
_olex2_refinement_description
;
1. Fixed Uiso
 At 1.2 times of:
  All C(H) groups, All C(H,H) groups
 At 1.5 times of:
  All C(H,H,H) groups, All O(H) groups
2.a Ternary CH refined with riding coordinates:
 C7(H7), C23(H23)
2.b Secondary CH2 refined with riding coordinates:
 C3(H3A,H3B), C4(H4A,H4B), C5(H5A,H5B), C19(H19A,H19B), C20(H20A,H20B),
 C21(H21A,H21B)
2.c Aromatic/amide H refined with riding coordinates:
 C10(H10), C12(H12), C26(H26), C28(H28)
2.d Idealised Me refined as rotating group:
 C13(H13A,H13B,H13C), C14(H14A,H14B,H14C), C16(H16A,H16B,H16C), C29(H29A,H29B,
 H29C), C30(H30A,H30B,H30C), C32(H32A,H32B,H32C)
2.e Idealised tetrahedral OH refined as rotating group:
 O4(H4), O8(H8)
;

loop_
_space_group_symop_id
_space_group_symop_operation_xyz
1 'x, y, z'
2 '-x+1/2, -y, z+1/2'
3 'x+1/2, -y+1/2, -z'
4 '-x, y+1/2, -z+1/2'

loop_
_atom_site_label
_atom_site_type_symbol
_atom_site_fract_x
_atom_site_fract_y
_atom_site_fract_z
_atom_site_U_iso_or_equiv
_atom_site_adp_type
_atom_site_occupancy
_atom_site_symmetry_multiplicity
_atom_site_calc_flag
_atom_site_refinement_flags
O1 O -0.2604(4) -0.7930(2) -0.21192(18) 0.0874(12) Uani 1 1 d .
O2 O -0.2477(3) -0.77837(19) -0.08336(16) 0.0642(9) Uani 1 1 d .
O3 O -0.2710(3) -0.7839(2) 0.18086(16) 0.0702(10) Uani 1 1 d .
O4 O -0.5539(4) -0.8663(3) 0.31939(18) 0.1037(14) Uani 1 1 d .
H4 H -0.5365 -0.8597 0.3656 0.155 Uiso 1 1 calc R
O5 O -0.5289(4) -0.8983(2) 0.92983(17) 0.0800(11) Uani 1 1 d .
O6 O -0.5457(3) -0.89604(18) 0.80003(15) 0.0619(9) Uani 1 1 d .
O7 O -0.5392(4) -0.8877(2) 0.53546(16) 0.0760(10) Uani 1 1 d .
O8 O -0.2915(4) -0.7788(3) 0.38806(18) 0.1050(15) Uani 1 1 d .
H8 H -0.3098 -0.7870 0.3423 0.157 Uiso 1 1 calc R
N1 N -0.4518(5) -0.8384(2) 0.2726(2) 0.0787(14) Uani 1 1 d .
N2 N -0.3809(5) -0.8166(3) 0.4366(2) 0.0852(14) Uani 1 1 d .
C1 C -0.5144(4) -1.0199(3) 0.8528(2) 0.0559(12) Uani 1 1 d .
C2 C -0.5428(5) -1.0775(3) 0.9002(3) 0.0738(15) Uani 1 1 d .
C3 C -0.5476(7) -1.1605(3) 0.8696(3) 0.096(2) Uani 1 1 d .
H3A H -0.6356 -1.1784 0.8709 0.115 Uiso 1 1 calc R
H3B H -0.4990 -1.1940 0.9045 0.115 Uiso 1 1 calc R
C4 C -0.4968(6) -1.1717(3) 0.7874(3) 0.0820(17) Uani 1 1 d .
H4A H -0.4044 -1.1747 0.7888 0.098 Uiso 1 1 calc R
H4B H -0.5289 -1.2208 0.7662 0.098 Uiso 1 1 calc R
C5 C -0.5377(6) -1.1040(3) 0.7355(3) 0.0740(15) Uani 1 1 d .
H5A H -0.6302 -1.1017 0.7332 0.089 Uiso 1 1 calc R
H5B H -0.5059 -1.1124 0.6830 0.089 Uiso 1 1 calc R
C6 C -0.4858(5) -1.0267(3) 0.7671(2) 0.0526(11) Uani 1 1 d .
C7 C -0.5600(5) -0.9542(3) 0.7378(2) 0.0572(12) Uani 1 1 d .
H7 H -0.6505 -0.9687 0.7354 0.069 Uiso 1 1 calc R
C8 C -0.5282(5) -0.9346(3) 0.8688(3) 0.0646(13) Uani 1 1 d .
C9 C -0.5257(5) -0.9180(3) 0.6620(2) 0.0575(12) Uani 1 1 d .
C10 C -0.4135(5) -0.8773(3) 0.6392(2) 0.0608(13) Uani 1 1 d .
H10 H -0.3448 -0.8648 0.6713 0.073 Uiso 1 1 calc R
C11 C -0.4244(5) -0.8600(3) 0.5626(3) 0.0630(13) Uani 1 1 d .
C12 C -0.5964(6) -0.9229(3) 0.5975(3) 0.0753(16) Uani 1 1 d .
H12 H -0.6756 -0.9475 0.5952 0.090 Uiso 1 1 calc R
C13 C -0.5789(7) -1.0685(4) 0.9850(2) 0.119(3) Uani 1 1 d .
H13A H -0.5685 -1.0146 1.0004 0.178 Uiso 1 1 calc R
H13B H -0.5249 -1.1013 1.0164 0.178 Uiso 1 1 calc R
H13C H -0.6664 -1.0839 0.9921 0.178 Uiso 1 1 calc R
C14 C -0.3405(5) -1.0195(3) 0.7530(2) 0.0660(14) Uani 1 1 d .
H14A H -0.3110 -0.9697 0.7723 0.099 Uiso 1 1 calc R
H14B H -0.3233 -1.0230 0.6981 0.099 Uiso 1 1 calc R
H14C H -0.2971 -1.0612 0.7798 0.099 Uiso 1 1 calc R
C15 C -0.3410(6) -0.8208(3) 0.5081(3) 0.0674(14) Uani 1 1 d .
C16 C -0.2155(6) -0.7910(4) 0.5362(3) 0.099(2) Uani 1 1 d .
H16A H -0.1485 -0.8240 0.5165 0.148 Uiso 1 1 calc R
H16B H -0.2141 -0.7917 0.5922 0.148 Uiso 1 1 calc R
H16C H -0.2031 -0.7381 0.5181 0.148 Uiso 1 1 calc R
C17 C -0.0956(5) -0.8596(3) -0.1362(2) 0.0568(12) Uani 1 1 d .
C18 C -0.0051(5) -0.8807(3) -0.1877(3) 0.0675(14) Uani 1 1 d .
C19 C 0.1130(5) -0.9203(3) -0.1597(3) 0.0825(16) Uani 1 1 d .
H19A H 0.1850 -0.8863 -0.1710 0.099 Uiso 1 1 calc R
H19B H 0.1246 -0.9682 -0.1897 0.099 Uiso 1 1 calc R
C20 C 0.1175(5) -0.9418(4) -0.0730(3) 0.0856(17) Uani 1 1 d .
H20A H 0.0797 -0.9934 -0.0657 0.103 Uiso 1 1 calc R
H20B H 0.2058 -0.9446 -0.0562 0.103 Uiso 1 1 calc R
C21 C 0.0465(5) -0.8822(3) -0.0227(3) 0.0720(14) Uani 1 1 d .
H21A H 0.0885 -0.8314 -0.0262 0.086 Uiso 1 1 calc R
H21B H 0.0483 -0.8989 0.0313 0.086 Uiso 1 1 calc R
C22 C -0.0921(4) -0.8746(3) -0.0502(2) 0.0526(11) Uani 1 1 d .
C23 C -0.1563(5) -0.7988(3) -0.0211(2) 0.0563(12) Uani 1 1 d .
H23 H -0.0915 -0.7573 -0.0179 0.068 Uiso 1 1 calc R
C24 C -0.2077(5) -0.8092(3) -0.1517(3) 0.0656(14) Uani 1 1 d .
C25 C -0.2279(5) -0.8011(3) 0.0540(2) 0.0534(12) Uani 1 1 d .
C26 C -0.3475(5) -0.8373(3) 0.0714(2) 0.0593(13) Uani 1 1 d .
H26 H -0.4003 -0.8638 0.0365 0.071 Uiso 1 1 calc R
C27 C -0.3697(5) -0.8259(3) 0.1487(3) 0.0592(13) Uani 1 1 d .
C28 C -0.1877(5) -0.7697(3) 0.1218(3) 0.0688(15) Uani 1 1 d .
H28 H -0.1119 -0.7417 0.1275 0.083 Uiso 1 1 calc R
C29 C -0.0106(6) -0.8645(3) -0.2736(2) 0.096(2) Uani 1 1 d .
H29A H -0.0738 -0.8249 -0.2837 0.144 Uiso 1 1 calc R
H29B H -0.0328 -0.9118 -0.3009 0.144 Uiso 1 1 calc R
H29C H 0.0713 -0.8463 -0.2912 0.144 Uiso 1 1 calc R
C30 C -0.1696(5) -0.9485(3) -0.0313(3) 0.0681(14) Uani 1 1 d .
H30A H -0.1353 -0.9924 -0.0595 0.102 Uiso 1 1 calc R
H30B H -0.2570 -0.9405 -0.0461 0.102 Uiso 1 1 calc R
H30C H -0.1651 -0.9589 0.0237 0.102 Uiso 1 1 calc R
C31 C -0.4708(6) -0.8515(3) 0.2002(3) 0.0699(14) Uani 1 1 d .
C32 C -0.5834(6) -0.8925(3) 0.1663(3) 0.0918(18) Uani 1 1 d .
H32A H -0.5775 -0.9478 0.1768 0.138 Uiso 1 1 calc R
H32B H -0.5852 -0.8841 0.1109 0.138 Uiso 1 1 calc R
H32C H -0.6601 -0.8719 0.1891 0.138 Uiso 1 1 calc R

loop_
_atom_site_aniso_label
_atom_site_aniso_U_11
_atom_site_aniso_U_22
_atom_site_aniso_U_33
_atom_site_aniso_U_23
_atom_site_aniso_U_13
_atom_site_aniso_U_12
O1 0.094(3) 0.101(3) 0.067(2) 0.008(2) -0.020(2) 0.013(3)
O2 0.068(2) 0.068(2) 0.0571(18) 0.0068(16) -0.0004(17) 0.010(2)
O3 0.080(2) 0.069(2) 0.0621(19) -0.0058(17) 0.002(2) -0.007(2)
O4 0.112(3) 0.116(3) 0.083(2) 0.015(3) 0.034(3) 0.000(3)
O5 0.080(3) 0.098(3) 0.0624(19) -0.0157(18) -0.005(2) 0.015(2)
O6 0.066(2) 0.064(2) 0.0555(16) -0.0065(15) 0.0047(17) 0.0081(19)
O7 0.084(3) 0.087(3) 0.0576(19) 0.0090(18) -0.016(2) 0.003(2)
O8 0.109(3) 0.131(4) 0.075(2) 0.028(3) 0.029(2) 0.007(3)
N1 0.090(3) 0.080(3) 0.067(3) 0.014(2) 0.025(3) 0.006(3)
N2 0.103(4) 0.091(3) 0.062(2) 0.017(2) 0.022(3) 0.014(3)
C1 0.045(3) 0.070(3) 0.053(2) 0.002(2) 0.001(2) 0.006(3)
C2 0.067(3) 0.086(4) 0.068(3) 0.020(3) 0.015(3) 0.018(3)
C3 0.095(5) 0.091(5) 0.103(4) 0.026(3) 0.021(4) 0.004(4)
C4 0.098(5) 0.055(3) 0.093(4) 0.007(3) -0.016(4) -0.007(3)
C5 0.080(4) 0.057(3) 0.085(3) -0.003(3) -0.016(3) -0.010(3)
C6 0.052(3) 0.053(3) 0.053(2) -0.001(2) 0.003(2) -0.002(2)
C7 0.051(3) 0.061(3) 0.060(3) -0.002(2) -0.003(2) 0.007(3)
C8 0.046(3) 0.092(4) 0.056(3) -0.003(3) -0.004(2) 0.003(3)
C9 0.064(3) 0.059(3) 0.050(2) -0.003(2) 0.001(3) 0.002(3)
C10 0.069(3) 0.063(3) 0.051(3) 0.002(2) -0.002(3) 0.003(3)
C11 0.076(4) 0.057(3) 0.056(3) 0.000(2) -0.002(3) 0.007(3)
C12 0.076(4) 0.087(4) 0.063(3) 0.018(3) -0.009(3) -0.010(3)
C13 0.143(7) 0.136(6) 0.077(3) 0.034(4) 0.043(4) 0.057(5)
C14 0.058(3) 0.073(4) 0.068(3) -0.001(3) 0.009(3) 0.018(3)
C15 0.079(4) 0.060(4) 0.063(3) 0.005(3) 0.007(3) 0.012(3)
C16 0.090(5) 0.114(6) 0.093(4) 0.021(4) 0.008(4) 0.001(5)
C17 0.058(3) 0.057(3) 0.056(3) 0.001(2) 0.004(2) -0.001(3)
C18 0.080(4) 0.049(3) 0.074(3) 0.004(2) 0.014(3) -0.015(3)
C19 0.070(4) 0.083(4) 0.094(4) 0.005(3) 0.023(3) 0.004(3)
C20 0.054(3) 0.097(5) 0.105(4) 0.010(4) 0.009(3) 0.010(3)
C21 0.053(3) 0.083(4) 0.080(3) 0.009(3) -0.007(3) 0.007(3)
C22 0.049(3) 0.049(3) 0.060(3) 0.005(2) 0.002(2) -0.002(2)
C23 0.061(3) 0.057(3) 0.051(2) 0.003(2) -0.004(2) 0.000(3)
C24 0.074(4) 0.067(4) 0.056(3) 0.006(3) -0.005(3) -0.004(3)
C25 0.057(3) 0.049(3) 0.055(3) 0.001(2) -0.003(2) 0.003(2)
C26 0.061(3) 0.061(3) 0.056(3) 0.000(2) 0.001(3) 0.000(3)
C27 0.065(3) 0.056(3) 0.056(3) 0.007(2) 0.003(3) 0.001(3)
C28 0.074(4) 0.064(4) 0.069(3) -0.005(3) 0.011(3) -0.004(3)
C29 0.136(6) 0.094(4) 0.059(3) -0.001(3) 0.025(4) -0.001(4)
C30 0.069(3) 0.053(3) 0.082(3) 0.012(3) 0.005(3) 0.000(3)
C31 0.074(4) 0.066(4) 0.069(3) 0.005(3) 0.013(3) 0.005(3)
C32 0.084(4) 0.100(5) 0.091(3) 0.016(3) 0.019(4) -0.008(4)

loop_
_atom_type_symbol
_atom_type_description
_atom_type_scat_dispersion_real
_atom_type_scat_dispersion_imag
_atom_type_scat_source
C C 0.0033 0.0016 'International Tables Vol C Tables 4.2.6.8 and 6.1.1.4'
H H 0.0000 0.0000 'International Tables Vol C Tables 4.2.6.8 and 6.1.1.4'
N N 0.0061 0.0033 'International Tables Vol C Tables 4.2.6.8 and 6.1.1.4'
O O 0.0106 0.0060 'International Tables Vol C Tables 4.2.6.8 and 6.1.1.4'

loop_
_geom_angle_atom_site_label_1
_geom_angle_atom_site_label_2
_geom_angle_atom_site_label_3
_geom_angle
C24 O2 C23 109.6(4)
C28 O3 C27 106.1(3)
N1 O4 H4 109.5
C8 O6 C7 108.7(3)
C12 O7 C11 105.8(4)
N2 O8 H8 109.5
C31 N1 O4 112.0(5)
C15 N2 O8 111.7(5)
C2 C1 C6 126.6(5)
C2 C1 C8 126.5(4)
C8 C1 C6 106.0(4)
C1 C2 C3 119.5(4)
C1 C2 C13 125.5(5)
C3 C2 C13 115.0(5)
C2 C3 H3A 108.4
C2 C3 H3B 108.4
C2 C3 C4 115.4(4)
H3A C3 H3B 107.5
C4 C3 H3A 108.4
C4 C3 H3B 108.4
C3 C4 H4A 109.5
C3 C4 H4B 109.5
H4A C4 H4B 108.1
C5 C4 C3 110.6(5)
C5 C4 H4A 109.5
C5 C4 H4B 109.5
C4 C5 H5A 109.6
C4 C5 H5B 109.6
C4 C5 C6 110.2(4)
H5A C5 H5B 108.1
C6 C5 H5A 109.6
C6 C5 H5B 109.6
C1 C6 C5 110.0(4)
C1 C6 C7 99.0(3)
C1 C6 C14 110.1(4)
C5 C6 C7 113.2(4)
C5 C6 C14 111.3(4)
C7 C6 C14 112.5(4)
O6 C7 C6 104.6(3)
O6 C7 H7 107.5
O6 C7 C9 109.5(4)
C6 C7 H7 107.5
C9 C7 C6 119.7(4)
C9 C7 H7 107.5
O5 C8 O6 120.1(5)
O5 C8 C1 131.1(4)
O6 C8 C1 108.8(4)
C10 C9 C7 130.1(4)
C12 C9 C7 124.6(5)
C12 C9 C10 105.2(4)
C9 C10 H10 126.1
C11 C10 C9 107.7(4)
C11 C10 H10 126.1
O7 C11 C15 118.0(4)
C10 C11 O7 109.2(4)
C10 C11 C15 132.8(5)
O7 C12 H12 123.9
C9 C12 O7 112.1(5)
C9 C12 H12 123.9
C2 C13 H13A 109.5
C2 C13 H13B 109.5
C2 C13 H13C 109.5
H13A C13 H13B 109.5
H13A C13 H13C 109.5
H13B C13 H13C 109.5
C6 C14 H14A 109.5
C6 C14 H14B 109.5
C6 C14 H14C 109.5
H14A C14 H14B 109.5
H14A C14 H14C 109.5
H14B C14 H14C 109.5
N2 C15 C11 116.3(5)
N2 C15 C16 124.9(5)
C11 C15 C16 118.8(4)
C15 C16 H16A 109.5
C15 C16 H16B 109.5
C15 C16 H16C 109.5
H16A C16 H16B 109.5
H16A C16 H16C 109.5
H16B C16 H16C 109.5
C18 C17 C22 125.8(4)
C18 C17 C24 126.6(4)
C24 C17 C22 107.2(4)
C17 C18 C19 119.6(4)
C17 C18 C29 124.7(5)
C19 C18 C29 115.7(5)
C18 C19 H19A 108.1
C18 C19 H19B 108.1
C18 C19 C20 116.6(4)
H19A C19 H19B 107.3
C20 C19 H19A 108.1
C20 C19 H19B 108.1
C19 C20 H20A 109.2
C19 C20 H20B 109.2
H20A C20 H20B 107.9
C21 C20 C19 112.0(4)
C21 C20 H20A 109.2
C21 C20 H20B 109.2
C20 C21 H21A 109.6
C20 C21 H21B 109.6
C20 C21 C22 110.1(4)
H21A C21 H21B 108.1
C22 C21 H21A 109.6
C22 C21 H21B 109.6
C17 C22 C21 109.9(4)
C17 C22 C23 99.6(3)
C17 C22 C30 109.6(4)
C21 C22 C23 112.7(4)
C30 C22 C21 111.6(4)
C30 C22 C23 112.8(4)
O2 C23 C22 104.3(3)
O2 C23 H23 108.6
O2 C23 C25 107.7(4)
C22 C23 H23 108.6
C25 C23 C22 118.7(4)
C25 C23 H23 108.6
O1 C24 O2 120.9(5)
O1 C24 C17 130.7(5)
O2 C24 C17 108.4(4)
C26 C25 C23 129.3(4)
C28 C25 C23 125.3(5)
C28 C25 C26 105.3(4)
C25 C26 H26 126.5
C27 C26 C25 107.0(4)
C27 C26 H26 126.5
O3 C27 C31 117.5(4)
C26 C27 O3 109.7(4)
C26 C27 C31 132.7(5)
O3 C28 H28 124.1
C25 C28 O3 111.9(5)
C25 C28 H28 124.1
C18 C29 H29A 109.5
C18 C29 H29B 109.5
C18 C29 H29C 109.5
H29A C29 H29B 109.5
H29A C29 H29C 109.5
H29B C29 H29C 109.5
C22 C30 H30A 109.5
C22 C30 H30B 109.5
C22 C30 H30C 109.5
H30A C30 H30B 109.5
H30A C30 H30C 109.5
H30B C30 H30C 109.5
N1 C31 C27 115.3(5)
N1 C31 C32 125.8(5)
C27 C31 C32 118.8(4)
C31 C32 H32A 109.5
C31 C32 H32B 109.5
C31 C32 H32C 109.5
H32A C32 H32B 109.5
H32A C32 H32C 109.5
H32B C32 H32C 109.5

loop_
_geom_bond_atom_site_label_1
_geom_bond_atom_site_label_2
_geom_bond_distance
O1 C24 1.203(5)
O2 C23 1.476(5)
O2 C24 1.351(5)
O3 C27 1.372(5)
O3 C28 1.358(5)
O4 H4 0.8200
O4 N1 1.418(5)
O5 C8 1.215(5)
O6 C7 1.462(5)
O6 C8 1.362(5)
O7 C11 1.372(6)
O7 C12 1.360(5)
O8 H8 0.8200
O8 N2 1.408(5)
N1 C31 1.276(5)
N2 C15 1.298(6)
C1 C2 1.307(6)
C1 C6 1.504(6)
C1 C8 1.484(6)
C2 C3 1.507(7)
C2 C13 1.511(6)
C3 H3A 0.9700
C3 H3B 0.9700
C3 C4 1.517(6)
C4 H4A 0.9700
C4 H4B 0.9700
C4 C5 1.517(6)
C5 H5A 0.9700
C5 H5B 0.9700
C5 C6 1.522(6)
C6 C7 1.540(6)
C6 C14 1.546(6)
C7 H7 0.9800
C7 C9 1.483(5)
C9 C10 1.419(6)
C9 C12 1.334(6)
C10 H10 0.9300
C10 C11 1.352(5)
C11 C15 1.442(7)
C12 H12 0.9300
C13 H13A 0.9600
C13 H13B 0.9600
C13 H13C 0.9600
C14 H14A 0.9600
C14 H14B 0.9600
C14 H14C 0.9600
C15 C16 1.488(8)
C16 H16A 0.9600
C16 H16B 0.9600
C16 H16C 0.9600
C17 C18 1.345(6)
C17 C22 1.497(5)
C17 C24 1.477(7)
C18 C19 1.487(7)
C18 C29 1.499(6)
C19 H19A 0.9700
C19 H19B 0.9700
C19 C20 1.532(6)
C20 H20A 0.9700
C20 H20B 0.9700
C20 C21 1.524(7)
C21 H21A 0.9700
C21 H21B 0.9700
C21 C22 1.531(6)
C22 C23 1.537(6)
C22 C30 1.530(6)
C23 H23 0.9800
C23 C25 1.490(6)
C25 C26 1.428(6)
C25 C28 1.347(6)
C26 H26 0.9300
C26 C27 1.360(6)
C27 C31 1.446(7)
C28 H28 0.9300
C29 H29A 0.9600
C29 H29B 0.9600
C29 H29C 0.9600
C30 H30A 0.9600
C30 H30B 0.9600
C30 H30C 0.9600
C31 C32 1.488(7)
C32 H32A 0.9600
C32 H32B 0.9600
C32 H32C 0.9600

loop_
_geom_torsion_atom_site_label_1
_geom_torsion_atom_site_label_2
_geom_torsion_atom_site_label_3
_geom_torsion_atom_site_label_4
_geom_torsion
O2 C23 C25 C26 46.4(6)
O2 C23 C25 C28 -136.0(5)
O3 C27 C31 N1 -6.2(7)
O3 C27 C31 C32 175.9(4)
O4 N1 C31 C27 -179.1(4)
O4 N1 C31 C32 -1.4(7)
O6 C7 C9 C10 53.4(6)
O6 C7 C9 C12 -131.5(5)
O7 C11 C15 N2 -1.6(7)
O7 C11 C15 C16 -179.4(5)
O8 N2 C15 C11 -178.8(4)
O8 N2 C15 C16 -1.1(7)
C1 C2 C3 C4 9.8(9)
C1 C6 C7 O6 35.0(4)
C1 C6 C7 C9 158.1(4)
C2 C1 C6 C5 19.6(7)
C2 C1 C6 C7 138.4(5)
C2 C1 C6 C14 -103.5(6)
C2 C1 C8 O5 25.4(10)
C2 C1 C8 O6 -152.8(5)
C2 C3 C4 C5 -40.1(7)
C3 C4 C5 C6 60.3(6)
C4 C5 C6 C1 -49.0(5)
C4 C5 C6 C7 -158.8(4)
C4 C5 C6 C14 73.3(5)
C5 C6 C7 O6 151.5(4)
C5 C6 C7 C9 -85.5(5)
C6 C1 C2 C3 0.6(9)
C6 C1 C2 C13 -176.1(5)
C6 C1 C8 O5 -165.1(5)
C6 C1 C8 O6 16.6(5)
C6 C7 C9 C10 -67.2(6)
C6 C7 C9 C12 107.9(6)
C7 O6 C8 O5 -171.5(5)
C7 O6 C8 C1 7.0(5)
C7 C9 C10 C11 176.1(4)
C7 C9 C12 O7 -176.9(4)
C8 O6 C7 C6 -27.3(5)
C8 O6 C7 C9 -156.7(4)
C8 C1 C2 C3 168.0(5)
C8 C1 C2 C13 -8.7(9)
C8 C1 C6 C5 -149.9(4)
C8 C1 C6 C7 -31.0(5)
C8 C1 C6 C14 87.0(5)
C9 C10 C11 O7 0.2(5)
C9 C10 C11 C15 -179.0(5)
C10 C9 C12 O7 -0.8(6)
C10 C11 C15 N2 177.6(5)
C10 C11 C15 C16 -0.3(9)
C11 O7 C12 C9 1.0(6)
C12 O7 C11 C10 -0.7(5)
C12 O7 C11 C15 178.7(4)
C12 C9 C10 C11 0.4(5)
C13 C2 C3 C4 -173.1(5)
C14 C6 C7 O6 -81.2(4)
C14 C6 C7 C9 41.8(6)
C17 C18 C19 C20 5.8(8)
C17 C22 C23 O2 32.1(4)
C17 C22 C23 C25 151.8(4)
C18 C17 C22 C21 25.8(7)
C18 C17 C22 C23 144.2(5)
C18 C17 C22 C30 -97.3(6)
C18 C17 C24 O1 20.8(9)
C18 C17 C24 O2 -157.7(5)
C18 C19 C20 C21 -33.5(7)
C19 C20 C21 C22 56.8(6)
C20 C21 C22 C17 -51.6(5)
C20 C21 C22 C23 -161.6(4)
C20 C21 C22 C30 70.3(5)
C21 C22 C23 O2 148.4(4)
C21 C22 C23 C25 -91.8(5)
C22 C17 C18 C19 -2.3(8)
C22 C17 C18 C29 -179.6(4)
C22 C17 C24 O1 -166.2(5)
C22 C17 C24 O2 15.4(5)
C22 C23 C25 C26 -71.6(6)
C22 C23 C25 C28 106.0(6)
C23 O2 C24 O1 -172.1(5)
C23 O2 C24 C17 6.6(5)
C23 C25 C26 C27 177.3(4)
C23 C25 C28 O3 -177.4(4)
C24 O2 C23 C22 -25.2(5)
C24 O2 C23 C25 -152.2(4)
C24 C17 C18 C19 169.6(5)
C24 C17 C18 C29 -7.7(8)
C24 C17 C22 C21 -147.4(4)
C24 C17 C22 C23 -29.0(5)
C24 C17 C22 C30 89.5(5)
C25 C26 C27 O3 0.4(5)
C25 C26 C27 C31 -176.9(5)
C26 C25 C28 O3 0.7(6)
C26 C27 C31 N1 170.9(5)
C26 C27 C31 C32 -7.0(9)
C27 O3 C28 C25 -0.4(6)
C28 O3 C27 C26 0.0(5)
C28 O3 C27 C31 177.7(4)
C28 C25 C26 C27 -0.7(5)
C29 C18 C19 C20 -176.6(4)
C30 C22 C23 O2 -84.1(4)
C30 C22 C23 C25 35.7(5)
